data_1547925
loop_
_publ_author_name
'Lim, Ngiap-Kie'
'Weiss, Patrick'
'Li, Beryl X.'
'McCulley, Christina H.'
'Hare, Stephanie R.'
'Bensema, Bronwyn L.'
'Palazzo, Teresa A.'
'Tantillo, Dean J.'
'Zhang, Haiming'
'Gosselin, Francis'

_publ_section_title
;
 Synthesis of Highly Stereodefined Tetrasubstituted Acyclic All-Carbon
 Olefins via a Syn-Elimination Approach.
;
_journal_issue 22
_journal_name_full 'Organic letters'
_journal_page_first 6212
_journal_page_last 6215
_journal_paper_doi 10.1021/acs.orglett.7b03141
_journal_volume 19
_journal_year 2017
_chemical_absolute_configuration ad
_chemical_formula_sum 'C21 H21 N O'
_chemical_formula_weight 303.39
_chemical_name_common 60473-70
_chemical_name_systematic gene596
_space_group.centring_type P

_space_group_crystal_system triclinic
_space_group_IT_number 1
_space_group_name_Hall 'P 1'
_space_group_name_H-M_alt 'P 1'
_symmetry_space_group_name_Hall 'P 1'
_symmetry_space_group_name_H-M 'P 1'
_atom_sites_solution_hydrogens geom
_atom_sites_solution_primary iterative
_atom_sites_solution_secondary difmap
_audit_creation_method SHELXL-2014/7
_cell_angle_alpha 88.193(9)
_cell_angle_beta 85.251(6)
_cell_angle_gamma 82.371(5)
_cell_formula_units_Z 4
_cell_length_a 6.1157(5)
_cell_length_b 7.6877(7)
_cell_length_c 35.725(3)
_cell_measurement_reflns_used 9962
_cell_measurement_temperature 100(2)
_cell_measurement_theta_max 24.94
_cell_measurement_theta_min 2.29
_cell_volume 1658.7(2)
_computing_cell_refinement 'Bruker SAINT'
_computing_data_collection 'Bruker APEX2'
_computing_data_reduction 'Bruker SAINT'
_computing_molecular_graphics ORTEP-32
_computing_publication_material WinGX
_computing_structure_refinement SHELXL-2014
_computing_structure_solution SHELXT-2014
_diffrn_ambient_temperature 100(2)
_diffrn_detector_area_resol_mean 8.366
_diffrn_measured_fraction_theta_full 0.995
_diffrn_measured_fraction_theta_max 0.950
_diffrn_measurement_device_type 'Bruker APEX-II CCD'
_diffrn_measurement_method '\f and \w scans'
_diffrn_radiation_type MoK\a
_diffrn_radiation_wavelength 0.71073
_diffrn_reflns_av_R_equivalents 0.1112
_diffrn_reflns_av_unetI/netI 0.1721
_diffrn_reflns_Laue_measured_fraction_full 0.995
_diffrn_reflns_Laue_measured_fraction_max 0.950
_diffrn_reflns_limit_h_max 7
_diffrn_reflns_limit_h_min -7
_diffrn_reflns_limit_k_max 9
_diffrn_reflns_limit_k_min -9
_diffrn_reflns_limit_l_max 43
_diffrn_reflns_limit_l_min -43
_diffrn_reflns_number 35753
_diffrn_reflns_point_group_measured_fraction_full 0.974
_diffrn_reflns_point_group_measured_fraction_max 0.918
_diffrn_reflns_theta_full 25.000
_diffrn_reflns_theta_max 25.521
_diffrn_reflns_theta_min 1.144
_diffrn_source 'microfocus sealed tube'
_exptl_absorpt_coefficient_mu 0.074
_exptl_absorpt_correction_T_max 0.928
_exptl_absorpt_correction_T_min 0.547
_exptl_absorpt_correction_type multi-scan
_exptl_absorpt_process_details SADABS
_exptl_crystal_colour colorless
_exptl_crystal_density_diffrn 1.215
_exptl_crystal_description plate
_exptl_crystal_F_000 648
_exptl_crystal_size_max 0.050
_exptl_crystal_size_mid 0.050
_exptl_crystal_size_min 0.030
_refine_diff_density_max 1.128
_refine_diff_density_min -0.994
_refine_diff_density_rms 0.133
_refine_ls_abs_structure_details
; 
 Flack x determined using 1888 quotients [(I+)-(I-)]/[(I+)+(I-)] 
 (Parsons, Flack and Wagner, Acta Cryst. B69 (2013) 249-259). 
;
_refine_ls_abs_structure_Flack -4.4(10)
_refine_ls_extinction_method none
_refine_ls_goodness_of_fit_ref 1.080
_refine_ls_hydrogen_treatment constr
_refine_ls_matrix_type full
_refine_ls_number_parameters 378
_refine_ls_number_reflns 10656
_refine_ls_number_restraints 3
_refine_ls_restrained_S_all 1.079
_refine_ls_R_factor_all 0.2116
_refine_ls_R_factor_gt 0.1609
_refine_ls_shift/su_max 0.178
_refine_ls_shift/su_mean 0.003
_refine_ls_structure_factor_coef Fsqd
_refine_ls_weighting_details 'w=1/[\s^2^(Fo^2^)+(0.1517P)^2^+16.9841P] where P=(Fo^2^+2Fc^2^)/3'
_refine_ls_weighting_scheme calc
_refine_ls_wR_factor_gt 0.3742
_refine_ls_wR_factor_ref 0.4076
_reflns_Friedel_coverage 0.932
_reflns_Friedel_fraction_full 0.952
_reflns_Friedel_fraction_max 0.886
_reflns_number_gt 6813
_reflns_number_total 10656
_reflns_threshold_expression 'I > 2\s(I)'
_cod_data_source_file ol7b03141_si_013.cif
_cod_data_source_block 60473-70
_cod_depositor_comments
;
The following automatic conversions were performed:

'_space_group.centring_type' value 'primitive' was replaced with the
value 'P' as specified in the replacement file
'/home/antanas/src/cod-tools/trunk/data/replacement-values/replacement_values.lst'.

Automatic conversion script
Id: cif_fix_values 5642 2017-10-24 12:04:52Z antanas 

 Adding full bibliography for 1547906--1547941.cif.
;
_cod_original_cell_volume 1658.7(3)
_cod_database_code 1547925
_shelx_shelxl_version_number 2014/7
_shelx_space_group_comment
; 
The symmetry employed for this shelxl refinement is uniquely defined 
by the following loop, which should always be used as a source of 
symmetry information in preference to the above space-group names. 
They are only intended as comments. 
;
_shelx_estimated_absorpt_t_min 0.996
_shelx_estimated_absorpt_t_max 0.998

loop_
_space_group_symop_operation_xyz
'x, y, z'

loop_
_atom_site_label
_atom_site_type_symbol
_atom_site_fract_x
_atom_site_fract_y
_atom_site_fract_z
_atom_site_U_iso_or_equiv
_atom_site_adp_type
_atom_site_occupancy
_atom_site_site_symmetry_order
_atom_site_calc_flag
_atom_site_refinement_flags_posn
_atom_site_refinement_flags_adp
C1 C 0.435(3) 0.808(2) 0.1454(4) 0.003(3) Uiso 1 1 d . .
C2 C 0.286(3) 0.835(2) 0.1102(4) 0.005(3) Uiso 1 1 d . .
H2 H 0.1377 0.7988 0.1180 0.006 Uiso 1 1 calc R U
C3 C 0.256(3) 1.026(2) 0.0979(4) 0.008(3) Uiso 1 1 d . .
H3A H 0.3933 1.0541 0.0837 0.010 Uiso 1 1 calc R U
H3B H 0.2282 1.1004 0.1203 0.010 Uiso 1 1 calc R U
C4 C 0.060(3) 1.067(3) 0.0728(5) 0.017(4) Uiso 1 1 d . .
H4A H 0.1052 1.0221 0.0475 0.025 Uiso 1 1 calc R U
H4B H 0.0163 1.1938 0.0712 0.025 Uiso 1 1 calc R U
H4C H -0.0655 1.0097 0.0836 0.025 Uiso 1 1 calc R U
C5 C 0.399(3) 0.715(2) 0.0776(4) 0.007(3) Uiso 1 1 d . .
C6 C 0.599(3) 0.735(2) 0.0613(5) 0.012(4) Uiso 1 1 d . .
H6 H 0.6760 0.8256 0.0691 0.015 Uiso 1 1 calc R U
C7 C 0.694(3) 0.624(3) 0.0332(5) 0.021(4) Uiso 1 1 d . .
H7 H 0.8385 0.6341 0.0220 0.025 Uiso 1 1 calc R U
C8 C 0.566(3) 0.492(3) 0.0210(6) 0.022(5) Uiso 1 1 d . .
H8 H 0.6243 0.4160 0.0010 0.027 Uiso 1 1 calc R U
C9 C 0.370(4) 0.478(3) 0.0379(6) 0.026(5) Uiso 1 1 d . .
H9 H 0.2866 0.3918 0.0300 0.032 Uiso 1 1 calc R U
C10 C 0.282(3) 0.585(2) 0.0666(5) 0.012(4) Uiso 1 1 d . .
H10 H 0.1423 0.5707 0.0791 0.014 Uiso 1 1 calc R U
C11 C 0.499(3) 0.605(2) 0.1520(4) 0.010(4) Uiso 1 1 d . .
C12 C 0.709(3) 0.522(2) 0.1424(4) 0.004(3) Uiso 1 1 d . .
H12 H 0.8236 0.5874 0.1331 0.004 Uiso 1 1 calc R U
C13 C 0.749(3) 0.342(2) 0.1467(5) 0.013(4) Uiso 1 1 d . .
H13 H 0.8956 0.2874 0.1406 0.016 Uiso 1 1 calc R U
C14 C 0.397(3) 0.327(2) 0.1696(4) 0.011(4) Uiso 1 1 d . .
H14 H 0.2878 0.2589 0.1802 0.013 Uiso 1 1 calc R U
C15 C 0.337(3) 0.506(2) 0.1666(5) 0.013(4) Uiso 1 1 d . .
H15 H 0.1913 0.5585 0.1741 0.015 Uiso 1 1 calc R U
C16 C 0.308(3) 0.882(2) 0.1821(5) 0.012(4) Uiso 1 1 d . .
C17 C 0.096(3) 0.945(2) 0.1859(4) 0.009(4) Uiso 1 1 d . .
H17 H 0.0095 0.9497 0.1649 0.011 Uiso 1 1 calc R U
C18 C -0.003(4) 1.007(3) 0.2206(5) 0.024(5) Uiso 1 1 d . .
H18 H -0.1592 1.0371 0.2244 0.029 Uiso 1 1 calc R U
C19 C 0.134(3) 1.023(2) 0.2501(4) 0.011(4) Uiso 1 1 d . .
H19 H 0.0709 1.0736 0.2731 0.013 Uiso 1 1 calc R U
C20 C 0.352(3) 0.968(3) 0.2459(5) 0.021(4) Uiso 1 1 d . .
H20 H 0.4434 0.9791 0.2658 0.026 Uiso 1 1 calc R U
C21 C 0.444(3) 0.895(2) 0.2120(4) 0.012(4) Uiso 1 1 d . .
H21 H 0.5976 0.8536 0.2088 0.014 Uiso 1 1 calc R U
C22 C 0.595(4) 0.672(3) 0.3539(6) 0.032(5) Uiso 1 1 d . .
C23 C 0.720(4) 0.650(3) 0.3890(6) 0.035(6) Uiso 1 1 d . .
H23 H 0.8685 0.6841 0.3807 0.042 Uiso 1 1 calc R U
C24 C 0.770(4) 0.453(3) 0.4022(6) 0.035(5) Uiso 1 1 d . .
H24A H 0.6368 0.4183 0.4166 0.042 Uiso 1 1 calc R U
H24B H 0.8015 0.3786 0.3799 0.042 Uiso 1 1 calc R U
C25 C 0.962(4) 0.421(3) 0.4262(7) 0.041(6) Uiso 1 1 d . .
H25A H 1.1001 0.4260 0.4104 0.061 Uiso 1 1 calc R U
H25B H 0.9647 0.3042 0.4383 0.061 Uiso 1 1 calc R U
H25C H 0.9466 0.5102 0.4455 0.061 Uiso 1 1 calc R U
C26 C 0.637(4) 0.768(3) 0.4202(6) 0.029(5) Uiso 1 1 d . .
C27 C 0.414(4) 0.758(4) 0.4385(7) 0.046(6) Uiso 1 1 d . .
H27 H 0.3305 0.6706 0.4311 0.055 Uiso 1 1 calc R U
C28 C 0.323(4) 0.876(3) 0.4671(7) 0.041(6) Uiso 1 1 d . .
H28 H 0.1803 0.8663 0.4788 0.050 Uiso 1 1 calc R U
C29 C 0.431(4) 0.996(4) 0.4773(7) 0.046(7) Uiso 1 1 d . .
H29 H 0.3603 1.0759 0.4958 0.055 Uiso 1 1 calc R U
C30 C 0.650(5) 1.018(4) 0.4625(7) 0.048(7) Uiso 1 1 d . .
H30 H 0.7265 1.1079 0.4705 0.057 Uiso 1 1 calc R U
C31 C 0.750(4) 0.891(3) 0.4341(6) 0.037(6) Uiso 1 1 d . .
H31 H 0.8994 0.8938 0.4250 0.044 Uiso 1 1 calc R U
C32 C 0.532(3) 0.867(3) 0.3474(5) 0.021(4) Uiso 1 1 d . .
C33 C 0.327(4) 0.949(3) 0.3563(5) 0.026(5) Uiso 1 1 d . .
H33 H 0.2116 0.8812 0.3643 0.032 Uiso 1 1 calc R U
C34 C 0.280(4) 1.134(3) 0.3539(6) 0.029(5) Uiso 1 1 d . .
H34 H 0.1359 1.1891 0.3618 0.035 Uiso 1 1 calc R U
C35 C 0.638(3) 1.153(3) 0.3304(5) 0.025(5) Uiso 1 1 d . .
H35 H 0.7506 1.2210 0.3211 0.030 Uiso 1 1 calc R U
C36 C 0.687(4) 0.974(3) 0.3331(5) 0.025(5) Uiso 1 1 d . .
H36 H 0.8321 0.9218 0.3250 0.030 Uiso 1 1 calc R U
C37 C 0.705(3) 0.595(3) 0.3181(5) 0.019(4) Uiso 1 1 d . .
C38 C 0.949(3) 0.544(3) 0.3134(6) 0.027(5) Uiso 1 1 d . .
H38 H 1.0419 0.5623 0.3326 0.033 Uiso 1 1 calc R U
C39 C 1.032(3) 0.470(3) 0.2805(5) 0.021(4) Uiso 1 1 d . .
H39 H 1.1851 0.4265 0.2782 0.025 Uiso 1 1 calc R U
C40 C 0.916(3) 0.454(3) 0.2506(5) 0.024(5) Uiso 1 1 d . .
H40 H 0.9837 0.4009 0.2282 0.029 Uiso 1 1 calc R U
C41 C 0.685(3) 0.519(2) 0.2544(5) 0.016(4) Uiso 1 1 d . .
H41 H 0.5955 0.5185 0.2338 0.019 Uiso 1 1 calc R U
C42 C 0.598(4) 0.581(3) 0.2879(6) 0.029(5) Uiso 1 1 d . .
H42 H 0.4429 0.6185 0.2902 0.035 Uiso 1 1 calc R U
C43 C 0.666(3) 0.224(3) 0.6467(5) 0.024(4) Uiso 1 1 d . .
C44 C 0.845(4) 0.198(3) 0.6102(6) 0.030(5) Uiso 1 1 d . .
H44 H 0.9886 0.2283 0.6177 0.036 Uiso 1 1 calc R U
C45 C 0.884(4) 0.008(3) 0.5986(6) 0.030(5) Uiso 1 1 d . .
H45A H 0.7569 -0.0194 0.5853 0.036 Uiso 1 1 calc R U
H45B H 0.8962 -0.0697 0.6211 0.036 Uiso 1 1 calc R U
C46 C 1.106(4) -0.025(4) 0.5715(7) 0.042(6) Uiso 1 1 d . .
H46A H 1.0785 0.0245 0.5465 0.063 Uiso 1 1 calc R U
H46B H 1.1537 -0.1516 0.5697 0.063 Uiso 1 1 calc R U
H46C H 1.2218 0.0313 0.5818 0.063 Uiso 1 1 calc R U
C47 C 0.774(4) 0.322(3) 0.5790(6) 0.035(5) Uiso 1 1 d . .
C48 C 0.591(4) 0.304(4) 0.5591(7) 0.040(6) Uiso 1 1 d . .
H48 H 0.5113 0.2070 0.5647 0.048 Uiso 1 1 calc R U
C49 C 0.526(5) 0.422(4) 0.5320(8) 0.053(7) Uiso 1 1 d . .
H49 H 0.3957 0.4135 0.5199 0.064 Uiso 1 1 calc R U
C50 C 0.653(5) 0.559(4) 0.5217(8) 0.050(7) Uiso 1 1 d . .
H50 H 0.6110 0.6425 0.5026 0.061 Uiso 1 1 calc R U
C51 C 0.843(6) 0.568(5) 0.5402(9) 0.067(9) Uiso 1 1 d . .
H51 H 0.9325 0.6567 0.5327 0.080 Uiso 1 1 calc R U
C52 C 0.904(5) 0.458(3) 0.5681(7) 0.044(6) Uiso 1 1 d . .
H52 H 1.0331 0.4698 0.5805 0.052 Uiso 1 1 calc R U
C53 C 0.595(3) 0.418(2) 0.6524(5) 0.018(4) Uiso 1 1 d . .
C54 C 0.394(3) 0.507(3) 0.6428(5) 0.025(5) Uiso 1 1 d . .
H54 H 0.2837 0.4443 0.6344 0.029 Uiso 1 1 calc R U
C55 C 0.355(4) 0.688(3) 0.6457(6) 0.032(5) Uiso 1 1 d . .
H55 H 0.2193 0.7449 0.6378 0.039 Uiso 1 1 calc R U
C56 C 0.675(3) 0.699(3) 0.6694(5) 0.019(4) Uiso 1 1 d . .
H56 H 0.7718 0.7648 0.6807 0.023 Uiso 1 1 calc R U
C57 C 0.747(3) 0.519(3) 0.6667(5) 0.022(4) Uiso 1 1 d . .
H57 H 0.8884 0.4676 0.6738 0.026 Uiso 1 1 calc R U
C58 C 0.743(3) 0.138(3) 0.6822(5) 0.024(4) Uiso 1 1 d . .
C59 C 0.596(4) 0.121(3) 0.7121(6) 0.027(5) Uiso 1 1 d . .
H59 H 0.4467 0.1709 0.7098 0.033 Uiso 1 1 calc R U
C60 C 0.645(3) 0.037(3) 0.7457(5) 0.023(4) Uiso 1 1 d . .
H60 H 0.5316 0.0178 0.7646 0.028 Uiso 1 1 calc R U
C61 C 0.867(3) -0.018(2) 0.7509(5) 0.015(4) Uiso 1 1 d . .
H61 H 0.9096 -0.0676 0.7742 0.017 Uiso 1 1 calc R U
C62 C 1.022(4) 0.002(3) 0.7216(6) 0.027(5) Uiso 1 1 d . .
H62 H 1.1735 -0.0383 0.7248 0.033 Uiso 1 1 calc R U
C63 C 0.966(4) 0.078(3) 0.6874(6) 0.025(5) Uiso 1 1 d . .
H63 H 1.0770 0.0891 0.6676 0.030 Uiso 1 1 calc R U
C64 C 0.313(3) 0.306(2) 0.8550(4) 0.009(4) Uiso 1 1 d . .
C65 C 0.136(3) 0.323(2) 0.8886(4) 0.010(4) Uiso 1 1 d . .
H65 H -0.0034 0.2897 0.8798 0.012 Uiso 1 1 calc R U
C66 C 0.085(3) 0.517(2) 0.9018(5) 0.016(4) Uiso 1 1 d . .
H66A H 0.2140 0.5489 0.9138 0.020 Uiso 1 1 calc R U
H66B H 0.0610 0.5963 0.8797 0.020 Uiso 1 1 calc R U
C67 C -0.112(4) 0.541(3) 0.9286(6) 0.027(5) Uiso 1 1 d . .
H67A H -0.2416 0.5153 0.9162 0.041 Uiso 1 1 calc R U
H67B H -0.1374 0.6620 0.9372 0.041 Uiso 1 1 calc R U
H67C H -0.0899 0.4604 0.9502 0.041 Uiso 1 1 calc R U
C68 C 0.203(3) 0.198(2) 0.9214(4) 0.006(3) Uiso 1 1 d . .
C69 C 0.391(3) 0.210(3) 0.9402(5) 0.019(4) Uiso 1 1 d . .
H69 H 0.4780 0.3022 0.9338 0.022 Uiso 1 1 calc R U
C70 C 0.452(3) 0.087(2) 0.9688(5) 0.013(4) Uiso 1 1 d . .
H70 H 0.5784 0.0984 0.9819 0.015 Uiso 1 1 calc R U
C71 C 0.336(4) -0.045(3) 0.9776(6) 0.024(5) Uiso 1 1 d . .
H71 H 0.3840 -0.1292 0.9962 0.028 Uiso 1 1 calc R U
C72 C 0.148(4) -0.061(3) 0.9605(6) 0.024(5) Uiso 1 1 d . .
H72 H 0.0621 -0.1521 0.9676 0.029 Uiso 1 1 calc R U
C73 C 0.085(4) 0.064(3) 0.9315(6) 0.025(5) Uiso 1 1 d . .
H73 H -0.0430 0.0522 0.9190 0.030 Uiso 1 1 calc R U
C74 C 0.376(3) 0.112(2) 0.8486(5) 0.016(4) Uiso 1 1 d . .
C75 C 0.574(3) 0.027(2) 0.8586(4) 0.011(4) Uiso 1 1 d . .
H75 H 0.6793 0.0914 0.8677 0.013 Uiso 1 1 calc R U
C76 C 0.622(3) -0.155(2) 0.8554(5) 0.016(4) Uiso 1 1 d . .
H76 H 0.7592 -0.2124 0.8629 0.019 Uiso 1 1 calc R U
C77 C 0.284(3) -0.167(2) 0.8305(5) 0.014(4) Uiso 1 1 d . .
H77 H 0.1810 -0.2319 0.8208 0.017 Uiso 1 1 calc R U
C78 C 0.238(3) 0.011(2) 0.8330(5) 0.012(4) Uiso 1 1 d . .
H78 H 0.1053 0.0682 0.8236 0.015 Uiso 1 1 calc R U
C79 C 0.223(3) 0.394(2) 0.8179(4) 0.007(3) Uiso 1 1 d . .
C80 C 0.389(3) 0.413(2) 0.7881(5) 0.015(4) Uiso 1 1 d . .
H80 H 0.5420 0.3798 0.7911 0.018 Uiso 1 1 calc R U
C81 C 0.313(3) 0.487(2) 0.7536(5) 0.017(4) Uiso 1 1 d . .
H81 H 0.4171 0.4915 0.7325 0.021 Uiso 1 1 calc R U
C82 C 0.095(3) 0.550(3) 0.7495(5) 0.026(5) Uiso 1 1 d . .
H82 H 0.0527 0.6086 0.7269 0.031 Uiso 1 1 calc R U
C83 C -0.061(3) 0.527(2) 0.7788(5) 0.019(4) Uiso 1 1 d . .
H83 H -0.2135 0.5653 0.7761 0.022 Uiso 1 1 calc R U
C84 C 0.007(3) 0.447(3) 0.8123(5) 0.019(4) Uiso 1 1 d . .
H84 H -0.1028 0.4296 0.8321 0.023 Uiso 1 1 calc R U
N1 N 0.598(2) 0.2393(19) 0.1587(4) 0.012(3) Uiso 1 1 d . .
N2 N 0.438(3) 1.235(2) 0.3403(5) 0.033(4) Uiso 1 1 d . .
N3 N 0.494(3) 0.790(2) 0.6588(5) 0.034(4) Uiso 1 1 d . .
N4 N 0.481(2) -0.2515(19) 0.8421(4) 0.014(3) Uiso 1 1 d . .
O1 O 0.6361(19) 0.8777(15) 0.1381(3) 0.011(3) Uiso 1 1 d . .
H1 H 0.6727 0.8756 0.1149 0.016 Uiso 1 1 calc R U
O2 O 0.390(2) 0.5965(18) 0.3610(4) 0.024(3) Uiso 1 1 d . .
H2A H 0.3765 0.5619 0.3835 0.037 Uiso 1 1 calc R U
O3 O 0.465(2) 0.1510(19) 0.6385(4) 0.030(3) Uiso 1 1 d . .
H3 H 0.4385 0.1747 0.6161 0.045 Uiso 1 1 calc R U
O4 O 0.5025(18) 0.3806(14) 0.8624(3) 0.008(2) Uiso 1 1 d . .
H4 H 0.5016 0.3963 0.8856 0.013 Uiso 1 1 calc R U

loop_
_atom_type_symbol
_atom_type_description
_atom_type_scat_dispersion_real
_atom_type_scat_dispersion_imag
_atom_type_scat_source
C C 0.0033 0.0016 'International Tables Vol C Tables 4.2.6.8 and 6.1.1.4'
H H 0.0000 0.0000 'International Tables Vol C Tables 4.2.6.8 and 6.1.1.4'
N N 0.0061 0.0033 'International Tables Vol C Tables 4.2.6.8 and 6.1.1.4'
O O 0.0106 0.0060 'International Tables Vol C Tables 4.2.6.8 and 6.1.1.4'

loop_
_geom_angle_atom_site_label_1
_geom_angle_atom_site_label_2
_geom_angle_atom_site_label_3
_geom_angle
O1 C1 C16 111.4(13)
O1 C1 C11 105.9(12)
C16 C1 C11 107.2(13)
O1 C1 C2 112.0(12)
C16 C1 C2 112.3(12)
C11 C1 C2 107.7(12)
C3 C2 C5 111.2(13)
C3 C2 C1 110.1(13)
C5 C2 C1 109.0(12)
C3 C2 H2 108.8
C5 C2 H2 108.8
C1 C2 H2 108.8
C2 C3 C4 111.3(14)
C2 C3 H3A 109.4
C4 C3 H3A 109.4
C2 C3 H3B 109.4
C4 C3 H3B 109.4
H3A C3 H3B 108.0
C3 C4 H4A 109.5
C3 C4 H4B 109.5
H4A C4 H4B 109.5
C3 C4 H4C 109.5
H4A C4 H4C 109.5
H4B C4 H4C 109.5
C6 C5 C10 121.2(15)
C6 C5 C2 122.2(15)
C10 C5 C2 116.6(15)
C5 C6 C7 120.1(18)
C5 C6 H6 119.9
C7 C6 H6 119.9
C6 C7 C8 118.1(19)
C6 C7 H7 121.0
C8 C7 H7 121.0
C9 C8 C7 119(2)
C9 C8 H8 120.3
C7 C8 H8 120.3
C8 C9 C10 121(2)
C8 C9 H9 119.3
C10 C9 H9 119.3
C9 C10 C5 119.7(18)
C9 C10 H10 120.2
C5 C10 H10 120.2
C12 C11 C15 119.2(16)
C12 C11 C1 121.9(16)
C15 C11 C1 118.8(15)
C11 C12 C13 118.7(16)
C11 C12 H12 120.7
C13 C12 H12 120.7
N1 C13 C12 125.0(16)
N1 C13 H13 117.5
C12 C13 H13 117.5
N1 C14 C15 125.8(18)
N1 C14 H14 117.1
C15 C14 H14 117.1
C14 C15 C11 116.8(16)
C14 C15 H15 121.6
C11 C15 H15 121.6
C17 C16 C21 119.8(16)
C17 C16 C1 125.5(15)
C21 C16 C1 114.4(14)
C16 C17 C18 120.8(16)
C16 C17 H17 119.6
C18 C17 H17 119.6
C17 C18 C19 118.6(18)
C17 C18 H18 120.7
C19 C18 H18 120.7
C20 C19 C18 120.9(17)
C20 C19 H19 119.5
C18 C19 H19 119.5
C19 C20 C21 119.1(17)
C19 C20 H20 120.4
C21 C20 H20 120.4
C20 C21 C16 120.3(16)
C20 C21 H21 119.9
C16 C21 H21 119.9
O2 C22 C37 106.2(17)
O2 C22 C32 106.6(17)
C37 C22 C32 108.6(17)
O2 C22 C23 108.7(18)
C37 C22 C23 118.9(19)
C32 C22 C23 107.3(18)
C26 C23 C22 116.8(19)
C26 C23 C24 112.8(19)
C22 C23 C24 113.0(19)
C26 C23 H23 104.2
C22 C23 H23 104.2
C24 C23 H23 104.2
C25 C24 C23 113(2)
C25 C24 H24A 109.0
C23 C24 H24A 109.0
C25 C24 H24B 109.0
C23 C24 H24B 109.0
H24A C24 H24B 107.8
C24 C25 H25A 109.5
C24 C25 H25B 109.5
H25A C25 H25B 109.5
C24 C25 H25C 109.5
H25A C25 H25C 109.5
H25B C25 H25C 109.5
C31 C26 C27 116(2)
C31 C26 C23 126(2)
C27 C26 C23 119(2)
C28 C27 C26 121(3)
C28 C27 H27 119.7
C26 C27 H27 119.7
C29 C28 C27 121(3)
C29 C28 H28 119.4
C27 C28 H28 119.4
C28 C29 C30 124(3)
C28 C29 H29 118.2
C30 C29 H29 118.2
C29 C30 C31 116(3)
C29 C30 H30 122.2
C31 C30 H30 122.2
C26 C31 C30 123(2)
C26 C31 H31 118.4
C30 C31 H31 118.4
C33 C32 C36 115.7(19)
C33 C32 C22 123(2)
C36 C32 C22 121.4(18)
C32 C33 C34 121(2)
C32 C33 H33 119.4
C34 C33 H33 119.4
N2 C34 C33 121(2)
N2 C34 H34 119.4
C33 C34 H34 119.4
N2 C35 C36 122(2)
N2 C35 H35 118.9
C36 C35 H35 118.9
C35 C36 C32 122(2)
C35 C36 H36 118.9
C32 C36 H36 118.9
C42 C37 C38 115.7(18)
C42 C37 C22 123.0(19)
C38 C37 C22 121.0(17)
C39 C38 C37 116.7(18)
C39 C38 H38 121.7
C37 C38 H38 121.7
C40 C39 C38 126(2)
C40 C39 H39 117.2
C38 C39 H39 117.2
C39 C40 C41 116.9(18)
C39 C40 H40 121.5
C41 C40 H40 121.5
C42 C41 C40 117.8(18)
C42 C41 H41 121.1
C40 C41 H41 121.1
C37 C42 C41 127(2)
C37 C42 H42 116.6
C41 C42 H42 116.6
O3 C43 C58 107.4(17)
O3 C43 C53 105.7(16)
C58 C43 C53 110.3(16)
O3 C43 C44 108.4(15)
C58 C43 C44 115.1(17)
C53 C43 C44 109.4(17)
C47 C44 C45 113.2(19)
C47 C44 C43 110.3(17)
C45 C44 C43 111.0(18)
C47 C44 H44 107.4
C45 C44 H44 107.4
C43 C44 H44 107.4
C44 C45 C46 110(2)
C44 C45 H45A 109.8
C46 C45 H45A 109.8
C44 C45 H45B 109.8
C46 C45 H45B 109.8
H45A C45 H45B 108.2
C45 C46 H46A 109.5
C45 C46 H46B 109.5
H46A C46 H46B 109.5
C45 C46 H46C 109.5
H46A C46 H46C 109.5
H46B C46 H46C 109.5
C48 C47 C52 119(2)
C48 C47 C44 122(2)
C52 C47 C44 119(2)
C49 C48 C47 121(3)
C49 C48 H48 119.6
C47 C48 H48 119.6
C48 C49 C50 120(3)
C48 C49 H49 120.1
C50 C49 H49 120.1
C51 C50 C49 118(3)
C51 C50 H50 120.9
C49 C50 H50 120.9
C52 C51 C50 123(3)
C52 C51 H51 118.5
C50 C51 H51 118.5
C51 C52 C47 119(3)
C51 C52 H52 120.6
C47 C52 H52 120.6
C54 C53 C57 117.6(18)
C54 C53 C43 124(2)
C57 C53 C43 118.2(17)
C55 C54 C53 119(2)
C55 C54 H54 120.5
C53 C54 H54 120.5
N3 C55 C54 126(2)
N3 C55 H55 117.0
C54 C55 H55 117.0
N3 C56 C57 130(2)
N3 C56 H56 115.2
C57 C56 H56 115.2
C56 C57 C53 115.1(18)
C56 C57 H57 122.4
C53 C57 H57 122.4
C59 C58 C63 116.4(18)
C59 C58 C43 119.9(19)
C63 C58 C43 123.6(18)
C58 C59 C60 125(2)
C58 C59 H59 117.4
C60 C59 H59 117.4
C59 C60 C61 117.5(19)
C59 C60 H60 121.2
C61 C60 H60 121.2
C62 C61 C60 118.8(17)
C62 C61 H61 120.6
C60 C61 H61 120.6
C61 C62 C63 122(2)
C61 C62 H62 119.0
C63 C62 H62 119.0
C62 C63 C58 119.7(19)
C62 C63 H63 120.2
C58 C63 H63 120.2
O4 C64 C74 109.6(14)
O4 C64 C65 111.9(13)
C74 C64 C65 106.7(14)
O4 C64 C79 108.3(13)
C74 C64 C79 108.2(13)
C65 C64 C79 112.1(13)
C68 C65 C64 111.5(13)
C68 C65 C66 111.1(13)
C64 C65 C66 111.2(15)
C68 C65 H65 107.6
C64 C65 H65 107.6
C66 C65 H65 107.6
C67 C66 C65 111.1(17)
C67 C66 H66A 109.4
C65 C66 H66A 109.4
C67 C66 H66B 109.4
C65 C66 H66B 109.4
H66A C66 H66B 108.0
C66 C67 H67A 109.5
C66 C67 H67B 109.5
H67A C67 H67B 109.5
C66 C67 H67C 109.5
H67A C67 H67C 109.5
H67B C67 H67C 109.5
C73 C68 C69 117.6(17)
C73 C68 C65 120.1(16)
C69 C68 C65 122.2(16)
C68 C69 C70 120.1(19)
C68 C69 H69 119.9
C70 C69 H69 119.9
C71 C70 C69 120.9(18)
C71 C70 H70 119.6
C69 C70 H70 119.6
C70 C71 C72 121(2)
C70 C71 H71 119.4
C72 C71 H71 119.4
C71 C72 C73 118(2)
C71 C72 H72 120.9
C73 C72 H72 120.9
C68 C73 C72 122(2)
C68 C73 H73 119.0
C72 C73 H73 119.0
C75 C74 C78 116.5(17)
C75 C74 C64 120.9(17)
C78 C74 C64 122.5(16)
C74 C75 C76 120.4(18)
C74 C75 H75 119.8
C76 C75 H75 119.8
N4 C76 C75 121.9(16)
N4 C76 H76 119.0
C75 C76 H76 119.0
C78 C77 N4 120.0(17)
C78 C77 H77 120.0
N4 C77 H77 120.0
C77 C78 C74 122.6(17)
C77 C78 H78 118.7
C74 C78 H78 118.7
C84 C79 C80 119.5(15)
C84 C79 C64 125.9(15)
C80 C79 C64 114.5(14)
C81 C80 C79 116.2(16)
C81 C80 H80 121.9
C79 C80 H80 121.9
C82 C81 C80 122.9(18)
C82 C81 H81 118.6
C80 C81 H81 118.6
C81 C82 C83 119.0(18)
C81 C82 H82 120.5
C83 C82 H82 120.5
C82 C83 C84 119.4(18)
C82 C83 H83 120.3
C84 C83 H83 120.3
C79 C84 C83 122.7(18)
C79 C84 H84 118.7
C83 C84 H84 118.7
C13 N1 C14 114.3(15)
C35 N2 C34 117.4(19)
C56 N3 C55 112.3(19)
C76 N4 C77 118.3(15)
C1 O1 H1 109.5
C22 O2 H2A 109.5
C43 O3 H3 109.5
C64 O4 H4 109.5

loop_
_geom_bond_atom_site_label_1
_geom_bond_atom_site_label_2
_geom_bond_distance
C1 O1 1.40(2)
C1 C16 1.55(2)
C1 C11 1.58(2)
C1 C2 1.60(2)
C2 C3 1.51(2)
C2 C5 1.56(2)
C2 H2 1.0000
C3 C4 1.55(2)
C3 H3A 0.9900
C3 H3B 0.9900
C4 H4A 0.9800
C4 H4B 0.9800
C4 H4C 0.9800
C5 C6 1.33(3)
C5 C10 1.39(2)
C6 C7 1.38(3)
C6 H6 0.9500
C7 C8 1.46(3)
C7 H7 0.9500
C8 C9 1.31(3)
C8 H8 0.9500
C9 C10 1.36(3)
C9 H9 0.9500
C10 H10 0.9500
C11 C12 1.37(2)
C11 C15 1.39(3)
C12 C13 1.38(3)
C12 H12 0.9500
C13 N1 1.33(2)
C13 H13 0.9500
C14 N1 1.35(2)
C14 C15 1.38(3)
C14 H14 0.9500
C15 H15 0.9500
C16 C17 1.32(2)
C16 C21 1.42(2)
C17 C18 1.40(3)
C17 H17 0.9500
C18 C19 1.42(3)
C18 H18 0.9500
C19 C20 1.34(3)
C19 H19 0.9500
C20 C21 1.40(3)
C20 H20 0.9500
C21 H21 0.9500
C22 O2 1.46(3)
C22 C37 1.50(3)
C22 C32 1.51(3)
C22 C23 1.51(3)
C23 C26 1.47(3)
C23 C24 1.57(3)
C23 H23 1.0000
C24 C25 1.50(3)
C24 H24A 0.9900
C24 H24B 0.9900
C25 H25A 0.9800
C25 H25B 0.9800
C25 H25C 0.9800
C26 C31 1.37(3)
C26 C27 1.47(3)
C27 C28 1.42(4)
C27 H27 0.9500
C28 C29 1.28(4)
C28 H28 0.9500
C29 C30 1.43(4)
C29 H29 0.9500
C30 C31 1.47(4)
C30 H30 0.9500
C31 H31 0.9500
C32 C33 1.34(3)
C32 C36 1.40(3)
C33 C34 1.42(3)
C33 H33 0.9500
C34 N2 1.37(3)
C34 H34 0.9500
C35 N2 1.32(3)
C35 C36 1.37(3)
C35 H35 0.9500
C36 H36 0.9500
C37 C42 1.32(3)
C37 C38 1.49(3)
C38 C39 1.35(3)
C38 H38 0.9500
C39 C40 1.35(3)
C39 H39 0.9500
C40 C41 1.43(3)
C40 H40 0.9500
C41 C42 1.35(3)
C41 H41 0.9500
C42 H42 0.9500
C43 O3 1.48(3)
C43 C58 1.49(3)
C43 C53 1.51(3)
C43 C44 1.63(3)
C44 C47 1.50(3)
C44 C45 1.51(3)
C44 H44 1.0000
C45 C46 1.60(3)
C45 H45A 0.9900
C45 H45B 0.9900
C46 H46A 0.9800
C46 H46B 0.9800
C46 H46C 0.9800
C47 C48 1.40(3)
C47 C52 1.42(4)
C48 C49 1.36(4)
C48 H48 0.9500
C49 C50 1.41(4)
C49 H49 0.9500
C50 C51 1.39(4)
C50 H50 0.9500
C51 C52 1.33(4)
C51 H51 0.9500
C52 H52 0.9500
C53 C54 1.39(3)
C53 C57 1.42(3)
C54 C55 1.38(3)
C54 H54 0.9500
C55 N3 1.35(3)
C55 H55 0.9500
C56 N3 1.31(3)
C56 C57 1.40(3)
C56 H56 0.9500
C57 H57 0.9500
C58 C59 1.35(3)
C58 C63 1.40(3)
C59 C60 1.38(3)
C59 H59 0.9500
C60 C61 1.39(3)
C60 H60 0.9500
C61 C62 1.37(3)
C61 H61 0.9500
C62 C63 1.39(3)
C62 H62 0.9500
C63 H63 0.9500
C64 O4 1.40(2)
C64 C74 1.51(3)
C64 C65 1.55(2)
C64 C79 1.58(2)
C65 C68 1.54(2)
C65 C66 1.56(3)
C65 H65 1.0000
C66 C67 1.47(3)
C66 H66A 0.9900
C66 H66B 0.9900
C67 H67A 0.9800
C67 H67B 0.9800
C67 H67C 0.9800
C68 C73 1.36(3)
C68 C69 1.39(3)
C69 C70 1.41(3)
C69 H69 0.9500
C70 C71 1.33(3)
C70 H70 0.9500
C71 C72 1.37(3)
C71 H71 0.9500
C72 C73 1.43(3)
C72 H72 0.9500
C73 H73 0.9500
C74 C75 1.37(2)
C74 C78 1.38(3)
C75 C76 1.40(3)
C75 H75 0.9500
C76 N4 1.33(2)
C76 H76 0.9500
C77 C78 1.36(3)
C77 N4 1.38(2)
C77 H77 0.9500
C78 H78 0.9500
C79 C84 1.36(3)
C79 C80 1.43(2)
C80 C81 1.43(2)
C80 H80 0.9500
C81 C82 1.37(3)
C81 H81 0.9500
C82 C83 1.38(3)
C82 H82 0.9500
C83 C84 1.40(3)
C83 H83 0.9500
C84 H84 0.9500
O1 H1 0.8401
O2 H2A 0.8400
O3 H3 0.8400
O4 H4 0.8400
